data_2221063
loop_
_publ_author_name
'Fang, Hua'
'Fang, Mei-Juan'
'Xu, Ying'
'Yu, Wen-Cheng'
'Zhao, Yu-Fen'

_publ_section_title
;
 Diisopropyl [(benzoylamino)(phenyl)methyl]phosphonate
;
_journal_coeditor_code FL2235
_journal_issue 3
_journal_name_full 'Acta Crystallographica Section E'
_journal_page_first o642
_journal_paper_doi 10.1107/S1600536809006382
_journal_volume 65
_journal_year 2009
_chemical_formula_iupac 'C20 H26 N O4 P'
_chemical_formula_moiety 'C20 H26 N O4 P'
_chemical_formula_sum 'C20 H26 N O4 P'
_chemical_formula_weight 375.39
_chemical_name_systematic
;
Diisopropyl [(benzoylamino)(phenyl)methyl]phosphonate
;
_space_group_IT_number 2
_symmetry_cell_setting triclinic
_symmetry_space_group_name_Hall '-P 1'
_symmetry_space_group_name_H-M 'P -1'
_atom_sites_solution_hydrogens geom
_atom_sites_solution_primary direct
_atom_sites_solution_secondary difmap
_audit_creation_method SHELXL-97
_cell_angle_alpha 61.364(8)
_cell_angle_beta 83.362(8)
_cell_angle_gamma 60.470(6)
_cell_formula_units_Z 2
_cell_length_a 10.839(4)
_cell_length_b 10.925(5)
_cell_length_c 11.057(5)
_cell_measurement_reflns_used 1689
_cell_measurement_temperature 273(2)
_cell_measurement_theta_max 27.72
_cell_measurement_theta_min 2.33
_cell_volume 987.3(7)
_computing_cell_refinement 'SAINT (Bruker, 2001)'
_computing_data_collection 'SMART (Bruker, 2001)'
_computing_data_reduction 'SAINT (Bruker, 2001)'
_computing_molecular_graphics 'ORTEP-3 (Farrugia, 1997) and PLATON (Spek, 2009)'
_computing_publication_material 'SHELXL97 (Sheldrick, 2008)'
_computing_structure_refinement 'SHELXL97 (Sheldrick, 2008)'
_computing_structure_solution 'SHELXS97 (Sheldrick, 2008)'
_diffrn_ambient_temperature 273(2)
_diffrn_measured_fraction_theta_full 0.982
_diffrn_measured_fraction_theta_max 0.982
_diffrn_measurement_device_type 'Bruker APEX area-detector'
_diffrn_measurement_method '\f and \w'
_diffrn_radiation_monochromator graphite
_diffrn_radiation_source 'fine-focus sealed tube'
_diffrn_radiation_type MoK\a
_diffrn_radiation_wavelength 0.71073
_diffrn_reflns_av_R_equivalents 0.0421
_diffrn_reflns_av_sigmaI/netI 0.0823
_diffrn_reflns_limit_h_max 12
_diffrn_reflns_limit_h_min -12
_diffrn_reflns_limit_k_max 12
_diffrn_reflns_limit_k_min -12
_diffrn_reflns_limit_l_max 13
_diffrn_reflns_limit_l_min -10
_diffrn_reflns_number 4991
_diffrn_reflns_theta_full 25.00
_diffrn_reflns_theta_max 25.00
_diffrn_reflns_theta_min 2.13
_diffrn_standards_number 0
_exptl_absorpt_coefficient_mu 0.163
_exptl_absorpt_correction_T_max 0.9919
_exptl_absorpt_correction_T_min 0.9557
_exptl_absorpt_correction_type multi-scan
_exptl_absorpt_process_details '(SADABS; Bruker, 2001)'
_exptl_crystal_colour colorless
_exptl_crystal_density_diffrn 1.263
_exptl_crystal_density_method 'not measured'
_exptl_crystal_description chunk
_exptl_crystal_F_000 400
_exptl_crystal_size_max 0.28
_exptl_crystal_size_mid 0.21
_exptl_crystal_size_min 0.05
_refine_diff_density_max 0.596
_refine_diff_density_min -0.438
_refine_ls_extinction_method none
_refine_ls_goodness_of_fit_ref 0.979
_refine_ls_hydrogen_treatment constr
_refine_ls_matrix_type full
_refine_ls_number_parameters 235
_refine_ls_number_reflns 3411
_refine_ls_number_restraints 0
_refine_ls_restrained_S_all 0.979
_refine_ls_R_factor_all 0.0855
_refine_ls_R_factor_gt 0.0649
_refine_ls_shift/su_max 0.000
_refine_ls_shift/su_mean 0.000
_refine_ls_structure_factor_coef Fsqd
_refine_ls_weighting_details 'calc w=1/[\s^2^(Fo^2^)+(0.0970P)^2^] where P=(Fo^2^+2Fc^2^)/3'
_refine_ls_weighting_scheme calc
_refine_ls_wR_factor_gt 0.1619
_refine_ls_wR_factor_ref 0.1737
_reflns_number_gt 2509
_reflns_number_total 3411
_reflns_threshold_expression I>2\s(I)
_cod_data_source_file fl2235.cif
_cod_data_source_block I
_cod_depositor_comments
;
The following automatic conversions were performed:
'_exptl_absorpt_correction_type' value 'Multi-scan' changed to
'multi-scan' according to
'/home/saulius/struct/CIF-dictionaries/cif_core.dic' dictionary named
'cif_core.dic' version 2.4.1 from 2010-06-29.

Automatic conversion script
Id: cif_fix_enum 1527 2010-12-29 10:47:43Z saulius 

The following automatic conversions were performed:

'_exptl_absorpt_correction_type' value 'Multi-scan' changed to
'multi-scan' according to
/home/saulius/struct/CIF-dictionaries/cif_core.dic dictionary named
'cif_core.dic' version 2.4.1 from 2010-06-29.

Automatic conversion script
Id: cif_fix_values 1715 2011-07-08 13:25:40Z adriana 
;
_cod_database_code 2221063
_cod_database_fobs_code 2221063

loop_
_symmetry_equiv_pos_as_xyz
'x, y, z'
'-x, -y, -z'

loop_
_atom_site_type_symbol
_atom_site_label
_atom_site_fract_x
_atom_site_fract_y
_atom_site_fract_z
_atom_site_U_iso_or_equiv
_atom_site_adp_type
_atom_site_calc_flag
_atom_site_refinement_flags
_atom_site_occupancy
_atom_site_disorder_assembly
_atom_site_disorder_group
P P1 0.73254(8) 0.85680(9) 0.47527(8) 0.0311(3) Uani d . 1 . .
N N1 0.6453(2) 0.6827(3) 0.6988(3) 0.0310(6) Uani d . 1 . .
H H1A 0.5566 0.7577 0.6718 0.037 Uiso calc R 1 . .
O O1 0.8049(2) 0.4184(2) 0.8105(3) 0.0546(7) Uani d . 1 . .
C C1 0.6797(3) 0.5282(4) 0.7762(3) 0.0339(7) Uani d . 1 . .
O O2 0.6331(2) 1.0278(2) 0.4252(2) 0.0412(6) Uani d . 1 . .
C C2 0.5598(3) 0.4933(3) 0.8226(3) 0.0336(7) Uani d . 1 . .
O O3 0.6811(2) 0.7980(2) 0.3986(2) 0.0400(6) Uani d . 1 . .
C C3 0.5965(4) 0.3371(4) 0.9147(4) 0.0505(9) Uani d . 1 . .
H H3A 0.6928 0.2572 0.9424 0.061 Uiso calc R 1 . .
O O4 0.8922(2) 0.8119(2) 0.4564(2) 0.0401(6) Uani d . 1 . .
C C4 0.4921(4) 0.2969(5) 0.9671(4) 0.0602(11) Uani d . 1 . .
H H4A 0.5182 0.1906 1.0313 0.072 Uiso calc R 1 . .
C C5 0.3507(4) 0.4130(5) 0.9247(4) 0.0514(9) Uani d . 1 . .
H H5A 0.2804 0.3859 0.9603 0.062 Uiso calc R 1 . .
C C6 0.3123(4) 0.5681(4) 0.8304(4) 0.0549(10) Uani d . 1 . .
H H6A 0.2158 0.6472 0.8006 0.066 Uiso calc R 1 . .
C C7 0.4171(3) 0.6079(4) 0.7792(4) 0.0505(9) Uani d . 1 . .
H H7A 0.3905 0.7142 0.7142 0.061 Uiso calc R 1 . .
C C8 0.7582(3) 0.7231(3) 0.6607(3) 0.0305(7) Uani d . 1 . .
H H8A 0.8470 0.6220 0.6812 0.037 Uiso calc R 1 . .
C C9 0.7819(3) 0.7826(3) 0.7489(3) 0.0307(7) Uani d . 1 . .
C C10 0.6722(3) 0.9170(4) 0.7536(3) 0.0431(8) Uani d . 1 . .
H H10A 0.5844 0.9768 0.6961 0.052 Uiso calc R 1 . .
C C11 0.6917(4) 0.9627(4) 0.8423(4) 0.0531(9) Uani d . 1 . .
H H11A 0.6166 1.0523 0.8456 0.064 Uiso calc R 1 . .
C C12 0.8210(4) 0.8774(5) 0.9261(4) 0.0562(10) Uani d . 1 . .
H H12A 0.8336 0.9095 0.9856 0.067 Uiso calc R 1 . .
C C13 0.9309(4) 0.7456(5) 0.9221(4) 0.0526(9) Uani d . 1 . .
H H13A 1.0191 0.6879 0.9784 0.063 Uiso calc R 1 . .
C C14 0.9111(3) 0.6979(4) 0.8344(3) 0.0398(8) Uani d . 1 . .
H H14A 0.9862 0.6070 0.8329 0.048 Uiso calc R 1 . .
C C15 0.7424(4) 0.6316(4) 0.4291(4) 0.0435(8) Uani d . 1 . .
H H15A 0.7990 0.5581 0.5230 0.052 Uiso calc R 1 . .
C C16 0.6184(4) 0.6079(5) 0.4248(4) 0.0608(10) Uani d . 1 . .
H H16A 0.5615 0.6255 0.4942 0.091 Uiso calc R 1 . .
H H16B 0.6538 0.5000 0.4432 0.091 Uiso calc R 1 . .
H H16C 0.5604 0.6832 0.3342 0.091 Uiso calc R 1 . .
C C17 0.8383(4) 0.6056(5) 0.3243(4) 0.0635(11) Uani d . 1 . .
H H17A 0.9161 0.6209 0.3328 0.095 Uiso calc R 1 . .
H H17B 0.7841 0.6815 0.2319 0.095 Uiso calc R 1 . .
H H17C 0.8758 0.4979 0.3409 0.095 Uiso calc R 1 . .
C C18 0.9332(4) 0.9289(4) 0.3580(4) 0.0458(8) Uani d . 1 . .
H H18A 0.8731 1.0307 0.3593 0.055 Uiso calc R 1 . .
C C19 0.9101(5) 0.9581(6) 0.2149(4) 0.0810(14) Uani d . 1 . .
H H19A 0.8101 1.0015 0.1875 0.121 Uiso calc R 1 . .
H H19B 0.9658 0.8583 0.2131 0.121 Uiso calc R 1 . .
H H19C 0.9393 1.0334 0.1513 0.121 Uiso calc R 1 . .
C C20 1.0845(4) 0.8639(6) 0.4093(5) 0.0816(14) Uani d . 1 . .
H H20A 1.0916 0.8510 0.5009 0.122 Uiso calc R 1 . .
H H20B 1.1162 0.9373 0.3470 0.122 Uiso calc R 1 . .
H H20C 1.1438 0.7612 0.4133 0.122 Uiso calc R 1 . .

loop_
_atom_site_aniso_label
_atom_site_aniso_U_11
_atom_site_aniso_U_22
_atom_site_aniso_U_33
_atom_site_aniso_U_12
_atom_site_aniso_U_13
_atom_site_aniso_U_23
P1 0.0254(4) 0.0278(5) 0.0360(5) -0.0115(3) 0.0062(3) -0.0149(4)
N1 0.0210(12) 0.0262(13) 0.0398(14) -0.0105(10) 0.0066(11) -0.0139(12)
O1 0.0308(12) 0.0297(13) 0.0752(18) -0.0100(10) 0.0017(12) -0.0102(13)
C1 0.0348(17) 0.0299(17) 0.0363(17) -0.0170(14) 0.0064(14) -0.0150(15)
O2 0.0342(11) 0.0288(12) 0.0497(13) -0.0118(9) 0.0050(10) -0.0155(11)
C2 0.0407(17) 0.0328(17) 0.0343(17) -0.0228(15) 0.0099(14) -0.0176(15)
O3 0.0379(12) 0.0357(12) 0.0442(12) -0.0141(10) 0.0030(10) -0.0217(11)
C3 0.049(2) 0.036(2) 0.054(2) -0.0231(17) 0.0061(18) -0.0111(18)
O4 0.0284(11) 0.0367(12) 0.0448(13) -0.0162(10) 0.0120(10) -0.0142(11)
C4 0.075(3) 0.050(2) 0.055(2) -0.046(2) 0.011(2) -0.011(2)
C5 0.059(2) 0.073(3) 0.052(2) -0.051(2) 0.0245(19) -0.035(2)
C6 0.0391(19) 0.055(2) 0.077(3) -0.0298(18) 0.0200(19) -0.032(2)
C7 0.0383(18) 0.0377(19) 0.070(2) -0.0226(16) 0.0128(18) -0.0197(19)
C8 0.0236(14) 0.0258(16) 0.0400(17) -0.0107(12) 0.0052(13) -0.0164(15)
C9 0.0266(15) 0.0321(17) 0.0336(16) -0.0164(13) 0.0097(13) -0.0155(15)
C10 0.0386(18) 0.0392(19) 0.0472(19) -0.0152(15) 0.0013(16) -0.0216(17)
C11 0.057(2) 0.050(2) 0.059(2) -0.0245(19) 0.012(2) -0.035(2)
C12 0.080(3) 0.068(3) 0.052(2) -0.053(2) 0.019(2) -0.036(2)
C13 0.052(2) 0.066(2) 0.044(2) -0.040(2) 0.0010(18) -0.018(2)
C14 0.0338(17) 0.0424(19) 0.0400(17) -0.0211(15) 0.0077(15) -0.0163(16)
C15 0.0454(19) 0.0363(18) 0.048(2) -0.0177(15) 0.0026(17) -0.0213(17)
C16 0.064(2) 0.068(3) 0.072(3) -0.041(2) 0.019(2) -0.043(2)
C17 0.058(2) 0.068(3) 0.082(3) -0.033(2) 0.033(2) -0.052(3)
C18 0.0456(19) 0.044(2) 0.049(2) -0.0285(17) 0.0128(17) -0.0182(18)
C19 0.095(3) 0.108(4) 0.050(2) -0.073(3) 0.020(2) -0.023(3)
C20 0.063(3) 0.094(3) 0.074(3) -0.056(3) 0.006(2) -0.013(3)

loop_
_atom_type_symbol
_atom_type_description
_atom_type_scat_dispersion_real
_atom_type_scat_dispersion_imag
_atom_type_scat_source
C C 0.0033 0.0016 'International Tables Vol C Tables 4.2.6.8 and 6.1.1.4'
H H 0.0000 0.0000 'International Tables Vol C Tables 4.2.6.8 and 6.1.1.4'
N N 0.0061 0.0033 'International Tables Vol C Tables 4.2.6.8 and 6.1.1.4'
O O 0.0106 0.0060 'International Tables Vol C Tables 4.2.6.8 and 6.1.1.4'
P P 0.1023 0.0942 'International Tables Vol C Tables 4.2.6.8 and 6.1.1.4'

loop_
_geom_angle_atom_site_label_1
_geom_angle_atom_site_label_2
_geom_angle_atom_site_label_3
_geom_angle_site_symmetry_1
_geom_angle_site_symmetry_3
_geom_angle
_geom_angle_publ_flag
O2 P1 O3 . . 109.31(12) ?
O2 P1 O4 . . 114.66(12) ?
O3 P1 O4 . . 108.59(12) ?
O2 P1 C8 . . 116.66(13) ?
O3 P1 C8 . . 107.29(13) ?
O4 P1 C8 . . 99.67(12) ?
C1 N1 C8 . . 119.7(2) ?
C1 N1 H1A . . 120.1 ?
C8 N1 H1A . . 120.1 ?
O1 C1 N1 . . 121.6(3) ?
O1 C1 C2 . . 120.7(3) ?
N1 C1 C2 . . 117.7(3) ?
C3 C2 C7 . . 118.6(3) ?
C3 C2 C1 . . 117.3(3) ?
C7 C2 C1 . . 124.1(3) ?
C15 O3 P1 . . 126.33(19) ?
C2 C3 C4 . . 120.6(3) ?
C2 C3 H3A . . 119.7 ?
C4 C3 H3A . . 119.7 ?
C18 O4 P1 . . 123.20(19) ?
C5 C4 C3 . . 120.0(3) ?
C5 C4 H4A . . 120.0 ?
C3 C4 H4A . . 120.0 ?
C6 C5 C4 . . 120.1(3) ?
C6 C5 H5A . . 119.9 ?
C4 C5 H5A . . 119.9 ?
C5 C6 C7 . . 119.7(3) ?
C5 C6 H6A . . 120.2 ?
C7 C6 H6A . . 120.2 ?
C2 C7 C6 . . 121.0(3) ?
C2 C7 H7A . . 119.5 ?
C6 C7 H7A . . 119.5 ?
N1 C8 C9 . . 112.6(2) ?
N1 C8 P1 . . 112.04(18) ?
C9 C8 P1 . . 113.18(19) ?
N1 C8 H8A . . 106.1 ?
C9 C8 H8A . . 106.1 ?
P1 C8 H8A . . 106.1 ?
C14 C9 C10 . . 118.1(3) ?
C14 C9 C8 . . 120.7(3) ?
C10 C9 C8 . . 121.0(2) ?
C11 C10 C9 . . 120.5(3) ?
C11 C10 H10A . . 119.7 ?
C9 C10 H10A . . 119.7 ?
C12 C11 C10 . . 120.5(3) ?
C12 C11 H11A . . 119.7 ?
C10 C11 H11A . . 119.7 ?
C13 C12 C11 . . 119.9(3) ?
C13 C12 H12A . . 120.0 ?
C11 C12 H12A . . 120.0 ?
C12 C13 C14 . . 119.7(3) ?
C12 C13 H13A . . 120.1 ?
C14 C13 H13A . . 120.1 ?
C9 C14 C13 . . 121.2(3) ?
C9 C14 H14A . . 119.4 ?
C13 C14 H14A . . 119.4 ?
O3 C15 C16 . . 106.6(3) ?
O3 C15 C17 . . 108.8(3) ?
C16 C15 C17 . . 113.3(3) ?
O3 C15 H15A . . 109.4 ?
C16 C15 H15A . . 109.4 ?
C17 C15 H15A . . 109.4 ?
C15 C16 H16A . . 109.5 ?
C15 C16 H16B . . 109.5 ?
H16A C16 H16B . . 109.5 ?
C15 C16 H16C . . 109.5 ?
H16A C16 H16C . . 109.5 ?
H16B C16 H16C . . 109.5 ?
C15 C17 H17A . . 109.5 ?
C15 C17 H17B . . 109.5 ?
H17A C17 H17B . . 109.5 ?
C15 C17 H17C . . 109.5 ?
H17A C17 H17C . . 109.5 ?
H17B C17 H17C . . 109.5 ?
O4 C18 C20 . . 106.7(3) ?
O4 C18 C19 . . 110.1(3) ?
C20 C18 C19 . . 113.7(4) ?
O4 C18 H18A . . 108.7 ?
C20 C18 H18A . . 108.7 ?
C19 C18 H18A . . 108.7 ?
C18 C19 H19A . . 109.5 ?
C18 C19 H19B . . 109.5 ?
H19A C19 H19B . . 109.5 ?
C18 C19 H19C . . 109.5 ?
H19A C19 H19C . . 109.5 ?
H19B C19 H19C . . 109.5 ?
C18 C20 H20A . . 109.5 ?
C18 C20 H20B . . 109.5 ?
H20A C20 H20B . . 109.5 ?
C18 C20 H20C . . 109.5 ?
H20A C20 H20C . . 109.5 ?
H20B C20 H20C . . 109.5 ?

loop_
_geom_bond_atom_site_label_1
_geom_bond_atom_site_label_2
_geom_bond_site_symmetry_2
_geom_bond_distance
_geom_bond_publ_flag
P1 O2 . 1.456(2) ?
P1 O3 . 1.559(2) ?
P1 O4 . 1.567(2) ?
P1 C8 . 1.809(3) ?
N1 C1 . 1.337(4) ?
N1 C8 . 1.451(4) ?
N1 H1A . 0.8600 ?
O1 C1 . 1.226(3) ?
C1 C2 . 1.498(4) ?
C2 C3 . 1.365(4) ?
C2 C7 . 1.370(4) ?
O3 C15 . 1.460(4) ?
C3 C4 . 1.380(5) ?
C3 H3A . 0.9300 ?
O4 C18 . 1.460(4) ?
C4 C5 . 1.363(5) ?
C4 H4A . 0.9300 ?
C5 C6 . 1.358(5) ?
C5 H5A . 0.9300 ?
C6 C7 . 1.380(5) ?
C6 H6A . 0.9300 ?
C7 H7A . 0.9300 ?
C8 C9 . 1.507(4) ?
C8 H8A . 0.9800 ?
C9 C14 . 1.378(4) ?
C9 C10 . 1.382(4) ?
C10 C11 . 1.370(4) ?
C10 H10A . 0.9300 ?
C11 C12 . 1.369(5) ?
C11 H11A . 0.9300 ?
C12 C13 . 1.361(5) ?
C12 H12A . 0.9300 ?
C13 C14 . 1.379(5) ?
C13 H13A . 0.9300 ?
C14 H14A . 0.9300 ?
C15 C16 . 1.498(5) ?
C15 C17 . 1.500(5) ?
C15 H15A . 0.9800 ?
C16 H16A . 0.9600 ?
C16 H16B . 0.9600 ?
C16 H16C . 0.9600 ?
C17 H17A . 0.9600 ?
C17 H17B . 0.9600 ?
C17 H17C . 0.9600 ?
C18 C20 . 1.482(5) ?
C18 C19 . 1.483(5) ?
C18 H18A . 0.9800 ?
C19 H19A . 0.9600 ?
C19 H19B . 0.9600 ?
C19 H19C . 0.9600 ?
C20 H20A . 0.9600 ?
C20 H20B . 0.9600 ?
C20 H20C . 0.9600 ?

loop_
_geom_hbond_atom_site_label_D
_geom_hbond_atom_site_label_H
_geom_hbond_atom_site_label_A
_geom_hbond_site_symmetry_A
_geom_hbond_distance_DH
_geom_hbond_distance_HA
_geom_hbond_distance_DA
_geom_hbond_angle_DHA
N1 H1A O2 2_676 0.86 2.05 2.895(3) 165.4

loop_
_geom_torsion_atom_site_label_1
_geom_torsion_atom_site_label_2
_geom_torsion_atom_site_label_3
_geom_torsion_atom_site_label_4
_geom_torsion_site_symmetry_1
_geom_torsion_site_symmetry_2
_geom_torsion_site_symmetry_3
_geom_torsion_site_symmetry_4
_geom_torsion
_geom_torsion_publ_flag
C8 N1 C1 O1 . . . . -3.5(4) ?
C8 N1 C1 C2 . . . . 175.2(2) ?
O1 C1 C2 C3 . . . . 6.2(4) ?
N1 C1 C2 C3 . . . . -172.5(3) ?
O1 C1 C2 C7 . . . . -174.3(3) ?
N1 C1 C2 C7 . . . . 7.0(4) ?
O2 P1 O3 C15 . . . . -173.2(2) ?
O4 P1 O3 C15 . . . . 61.0(3) ?
C8 P1 O3 C15 . . . . -45.8(3) ?
C7 C2 C3 C4 . . . . -2.5(5) ?
C1 C2 C3 C4 . . . . 177.0(3) ?
O2 P1 O4 C18 . . . . -19.8(3) ?
O3 P1 O4 C18 . . . . 102.8(2) ?
C8 P1 O4 C18 . . . . -145.1(2) ?
C2 C3 C4 C5 . . . . 1.4(6) ?
C3 C4 C5 C6 . . . . 0.3(6) ?
C4 C5 C6 C7 . . . . -0.8(5) ?
C3 C2 C7 C6 . . . . 2.0(5) ?
C1 C2 C7 C6 . . . . -177.4(3) ?
C5 C6 C7 C2 . . . . -0.4(6) ?
C1 N1 C8 C9 . . . . -101.9(3) ?
C1 N1 C8 P1 . . . . 129.2(2) ?
O2 P1 C8 N1 . . . . 82.0(2) ?
O3 P1 C8 N1 . . . . -40.9(2) ?
O4 P1 C8 N1 . . . . -153.99(19) ?
O2 P1 C8 C9 . . . . -46.6(2) ?
O3 P1 C8 C9 . . . . -169.52(19) ?
O4 P1 C8 C9 . . . . 77.4(2) ?
N1 C8 C9 C14 . . . . 116.7(3) ?
P1 C8 C9 C14 . . . . -115.0(3) ?
N1 C8 C9 C10 . . . . -58.9(4) ?
P1 C8 C9 C10 . . . . 69.4(3) ?
C14 C9 C10 C11 . . . . -0.7(5) ?
C8 C9 C10 C11 . . . . 174.9(3) ?
C9 C10 C11 C12 . . . . 1.0(5) ?
C10 C11 C12 C13 . . . . -0.4(6) ?
C11 C12 C13 C14 . . . . -0.5(6) ?
C10 C9 C14 C13 . . . . -0.2(5) ?
C8 C9 C14 C13 . . . . -175.8(3) ?
C12 C13 C14 C9 . . . . 0.8(5) ?
P1 O3 C15 C16 . . . . 136.8(3) ?
P1 O3 C15 C17 . . . . -100.8(3) ?
P1 O4 C18 C20 . . . . 156.8(3) ?
P1 O4 C18 C19 . . . . -79.4(3) ?
